data_4346301
loop_
_publ_author_name
'Boiocchi, Massimo'
'Ciarrocchi, Carlo'
'Fabbrizzi, Luigi'
'Licchelli, Maurizio'
'Mangano, Carlo'
'Poggi, Antonio'
'V\'azquez L\'opez, Miguel'

_publ_contact_author
;
  Luigi Fabbrizzi
  Dipartimento di Chimica 
  University of Pavia
  via Taramelli 12, I-27100 Pavia, ITALY
;
_publ_section_title
;
 Copper(II) Complexes of Cyclams Containing Nitrophenyl Substituents:
 Push-Pull Behavior and Scorpionate Coordination of the Nitro Group.
;
_journal_issue 21
_journal_name_full 'Inorganic chemistry'
_journal_page_first 10197
_journal_page_last 10207
_journal_paper_doi 10.1021/acs.inorgchem.5b01273
_journal_volume 54
_journal_year 2015
_chemical_formula_moiety '2(C16 H27 CU N5 O2), C2 H3 N, 4 Cl, 2.5 (H2 O)'
_chemical_formula_sum 'C34 H62 Cl4 Cu2 N11 O6.5'
_chemical_formula_weight 997.82
_chemical_name_common
;
bis(trans-III-(RRSS)-(1-(4-nitrophenyl)-1,4,8,11-tetra-azacyclotetradecane)
-copper(ii) dichloride) acetonitrile water solvate
;
_space_group_IT_number 14
_space_group_name_Hall '-P 2yn'
_space_group_name_H-M_alt 'P 1 21/n 1'
_symmetry_cell_setting monoclinic
_symmetry_Int_Tables_number 14
_symmetry_space_group_name_Hall '-P 2yn'
_symmetry_space_group_name_H-M 'P 1 21/n 1'
_atom_sites_solution_hydrogens geom
_atom_sites_solution_primary direct
_atom_sites_solution_secondary difmap
_audit_creation_method SHELXL-97
_cell_angle_alpha 90.00
_cell_angle_beta 99.4540(10)
_cell_angle_gamma 90.00
_cell_formula_units_Z 4
_cell_length_a 15.2836(6)
_cell_length_b 17.5982(7)
_cell_length_c 17.4298(7)
_cell_measurement_reflns_used 8799
_cell_measurement_temperature 293(2)
_cell_measurement_theta_max 24
_cell_measurement_theta_min 2
_cell_volume 4624.3(3)
_computing_cell_refinement 'SAINT (Bruker-Axs Inc)'
_computing_data_collection 'SMART (Bruker-Axs Inc)'
_computing_data_reduction 'SAINT (Bruker-Axs Inc)'
_computing_molecular_graphics 'Mercury (Macrae et al., 2008)'
_computing_publication_material 'WinGX publication routines (Farrugia, 1999)'
_computing_structure_refinement 'SHELXL-97 (Sheldrick, 2008)'
_computing_structure_solution 'SIR-97 (Altomare et al., 1999)'
_diffrn_ambient_temperature 293(2)
_diffrn_detector_area_resol_mean 8.333
_diffrn_measured_fraction_theta_full 1.000
_diffrn_measured_fraction_theta_max 1.000
_diffrn_measurement_device_type 'Bruker-Axs Smart-Apex CCD'
_diffrn_measurement_method 'omega scan'
_diffrn_radiation_monochromator graphite
_diffrn_radiation_source 'fine-focus sealed tube'
_diffrn_radiation_type MoK\a
_diffrn_radiation_wavelength 0.71073
_diffrn_reflns_av_R_equivalents 0.0405
_diffrn_reflns_av_sigmaI/netI 0.0274
_diffrn_reflns_limit_h_max 18
_diffrn_reflns_limit_h_min -18
_diffrn_reflns_limit_k_max 20
_diffrn_reflns_limit_k_min -20
_diffrn_reflns_limit_l_max 20
_diffrn_reflns_limit_l_min -20
_diffrn_reflns_number 48835
_diffrn_reflns_theta_full 25.07
_diffrn_reflns_theta_max 25.07
_diffrn_reflns_theta_min 1.64
_diffrn_standards_decay_% 0
_exptl_absorpt_coefficient_mu 1.205
_exptl_absorpt_correction_T_max 0.945
_exptl_absorpt_correction_T_min 0.770
_exptl_absorpt_correction_type multi-scan
_exptl_absorpt_process_details 'Sadabs (Sheldrick, 1996)'
_exptl_crystal_colour BLUE
_exptl_crystal_density_diffrn 1.433
_exptl_crystal_density_method 'not measured'
_exptl_crystal_description PRISM
_exptl_crystal_F_000 2084
_exptl_crystal_size_max 0.28
_exptl_crystal_size_mid 0.12
_exptl_crystal_size_min 0.1
_refine_diff_density_max 0.844
_refine_diff_density_min -0.373
_refine_diff_density_rms 0.076
_refine_ls_extinction_method none
_refine_ls_goodness_of_fit_ref 1.042
_refine_ls_hydrogen_treatment mixed
_refine_ls_matrix_type full
_refine_ls_number_parameters 534
_refine_ls_number_reflns 8203
_refine_ls_number_restraints 6
_refine_ls_restrained_S_all 1.041
_refine_ls_R_factor_all 0.0603
_refine_ls_R_factor_gt 0.0469
_refine_ls_shift/su_max 0.002
_refine_ls_shift/su_mean 0.000
_refine_ls_structure_factor_coef Fsqd
_refine_ls_weighting_details 'calc w=1/[\s^2^(Fo^2^)+(0.0729P)^2^+1.9824P] where P=(Fo^2^+2Fc^2^)/3'
_refine_ls_weighting_scheme calc
_refine_ls_wR_factor_gt 0.1277
_refine_ls_wR_factor_ref 0.1386
_reflns_number_gt 6533
_reflns_number_total 8203
_reflns_threshold_expression >2\s(I)
_cod_data_source_file ic5b01273_si_002.cif
_cod_data_source_block TRANS_III_2(CuII(2))_4(Cl)_MeCN_2.5(H2O)
_cod_original_sg_symbol_H-M 'P 21/n'
_cod_database_code 4346301

loop_
_symmetry_equiv_pos_as_xyz
'x, y, z'
'-x+1/2, y+1/2, -z+1/2'
'-x, -y, -z'
'x-1/2, -y-1/2, z-1/2'

loop_
_atom_site_label
_atom_site_type_symbol
_atom_site_fract_x
_atom_site_fract_y
_atom_site_fract_z
_atom_site_U_iso_or_equiv
_atom_site_adp_type
_atom_site_occupancy
_atom_site_site_symmetry_order
_atom_site_calc_flag
_atom_site_refinement_flags_posn
_atom_site_refinement_flags_adp
_atom_site_refinement_flags_occupancy
_atom_site_disorder_assembly
_atom_site_disorder_group
Cu1 Cu 0.60214(2) 0.24050(2) 0.50633(2) 0.04075(13) Uani 1 1 d . . . . .
Cu2 Cu 0.18033(2) 0.28645(2) 0.51477(2) 0.04604(14) Uani 1 1 d . . . . .
Cl1 Cl 0.44953(5) 0.21952(6) 0.42245(6) 0.0621(3) Uani 1 1 d . . . . .
Cl2 Cl 0.33014(6) 0.31196(8) 0.59672(6) 0.0771(3) Uani 1 1 d . . . . .
Cl3 Cl 0.29556(7) 0.10649(6) 0.17356(7) 0.0774(3) Uani 1 1 d . . . . .
Cl4 Cl 0.89024(7) 0.18786(8) 0.47100(7) 0.0802(3) Uani 1 1 d . . . . .
C1 C 0.5411(2) 0.1498(3) 0.6190(3) 0.0716(12) Uani 1 1 d . . . . .
H1A H 0.5473 0.1119 0.6600 0.086 Uiso 1 1 calc R U . . .
H1B H 0.4841 0.1424 0.5861 0.086 Uiso 1 1 calc R U . . .
C2 C 0.5460(3) 0.2282(3) 0.6537(2) 0.0750(14) Uani 1 1 d . . . . .
H2A H 0.4979 0.2356 0.6829 0.090 Uiso 1 1 calc R U . . .
H2B H 0.6017 0.2346 0.6888 0.090 Uiso 1 1 calc R U . . .
C3 C 0.5598(3) 0.3609(3) 0.6172(2) 0.0754(13) Uani 1 1 d . . . . .
H3A H 0.6202 0.3627 0.6450 0.090 Uiso 1 1 calc R U . . .
H3B H 0.5205 0.3751 0.6532 0.090 Uiso 1 1 calc R U . . .
C4 C 0.5498(3) 0.4174(3) 0.5508(3) 0.0861(15) Uani 1 1 d . . . . .
H4A H 0.4923 0.4099 0.5187 0.103 Uiso 1 1 calc R U . . .
H4B H 0.5508 0.4683 0.5721 0.103 Uiso 1 1 calc R U . . .
C5 C 0.6196(3) 0.4116(2) 0.5008(3) 0.0744(12) Uani 1 1 d . . . . .
H5A H 0.6153 0.4554 0.4666 0.089 Uiso 1 1 calc R U . . .
H5B H 0.6773 0.4131 0.5336 0.089 Uiso 1 1 calc R U . . .
C6 C 0.6838(3) 0.3339(3) 0.4054(2) 0.0695(12) Uani 1 1 d . . . . .
H6A H 0.7415 0.3403 0.4375 0.083 Uiso 1 1 calc R U . . .
H6B H 0.6771 0.3722 0.3649 0.083 Uiso 1 1 calc R U . . .
C7 C 0.6764(3) 0.2560(3) 0.3700(2) 0.0674(11) Uani 1 1 d . . . . .
H7A H 0.6213 0.2516 0.3337 0.081 Uiso 1 1 calc R U . . .
H7B H 0.7253 0.2471 0.3420 0.081 Uiso 1 1 calc R U . . .
C8 C 0.6574(3) 0.1236(2) 0.4020(2) 0.0672(11) Uani 1 1 d . . . . .
H8A H 0.6989 0.1100 0.3677 0.081 Uiso 1 1 calc R U . . .
H8B H 0.5983 0.1237 0.3715 0.081 Uiso 1 1 calc R U . . .
C9 C 0.6617(3) 0.0647(2) 0.4653(3) 0.0767(13) Uani 1 1 d . . . . .
H9A H 0.6534 0.0150 0.4411 0.092 Uiso 1 1 calc R U . . .
H9B H 0.7207 0.0657 0.4959 0.092 Uiso 1 1 calc R U . . .
C10 C 0.5955(3) 0.0738(2) 0.5193(2) 0.0696(12) Uani 1 1 d . . . . .
H10A H 0.5958 0.0282 0.5506 0.083 Uiso 1 1 calc R U . . .
H10B H 0.5368 0.0790 0.4887 0.083 Uiso 1 1 calc R U . . .
C11 C 0.6995(2) 0.13318(18) 0.62501(18) 0.0419(7) Uani 1 1 d . . . . .
C12 C 0.7187(2) 0.0675(2) 0.6683(2) 0.0506(8) Uani 1 1 d . . . . .
H12 H 0.6779 0.0278 0.6638 0.061 Uiso 1 1 calc R U . . .
C13 C 0.7983(2) 0.0608(2) 0.7183(2) 0.0516(8) Uani 1 1 d . . . . .
H13 H 0.8116 0.0173 0.7481 0.062 Uiso 1 1 calc R U . . .
C14 C 0.8578(2) 0.1202(2) 0.72291(18) 0.0457(8) Uani 1 1 d . . . . .
C15 C 0.8400(2) 0.1863(2) 0.68157(19) 0.0486(8) Uani 1 1 d . . . . .
H15 H 0.8807 0.2260 0.6865 0.058 Uiso 1 1 calc R U . . .
C16 C 0.7593(2) 0.19210(19) 0.63225(19) 0.0463(8) Uani 1 1 d . . . . .
H16 H 0.7455 0.2364 0.6037 0.056 Uiso 1 1 calc R U . . .
C17 C 0.1781(3) 0.4545(2) 0.4987(2) 0.0658(10) Uani 1 1 d . . . . .
H17A H 0.1722 0.4991 0.4656 0.079 Uiso 1 1 calc R U . . .
H17B H 0.2379 0.4542 0.5278 0.079 Uiso 1 1 calc R U . . .
C18 C 0.1135(3) 0.4610(2) 0.5550(2) 0.0701(11) Uani 1 1 d . . . . .
H18A H 0.1177 0.5116 0.5772 0.084 Uiso 1 1 calc R U . . .
H18B H 0.0538 0.4547 0.5267 0.084 Uiso 1 1 calc R U . . .
C19 C 0.1284(3) 0.4040(2) 0.6200(2) 0.0688(11) Uani 1 1 d . . . . .
H19A H 0.1899 0.4059 0.6450 0.083 Uiso 1 1 calc R U . . .
H19B H 0.0918 0.4170 0.6585 0.083 Uiso 1 1 calc R U . . .
C20 C 0.1161(3) 0.2698(3) 0.6554(2) 0.0666(11) Uani 1 1 d . . . . .
H20A H 0.1739 0.2745 0.6877 0.080 Uiso 1 1 calc R U . . .
H20B H 0.0711 0.2782 0.6877 0.080 Uiso 1 1 calc R U . . .
C21 C 0.1059(3) 0.1929(3) 0.6205(2) 0.0697(12) Uani 1 1 d . . . . .
H21A H 0.1175 0.1546 0.6609 0.084 Uiso 1 1 calc R U . . .
H21B H 0.0458 0.1860 0.5933 0.084 Uiso 1 1 calc R U . . .
C22 C 0.1524(3) 0.1162(3) 0.5158(3) 0.0757(12) Uani 1 1 d . . . . .
H22A H 0.0923 0.1185 0.4875 0.091 Uiso 1 1 calc R U . . .
H22B H 0.1570 0.0715 0.5487 0.091 Uiso 1 1 calc R U . . .
C23 C 0.2156(3) 0.1084(3) 0.4588(3) 0.0819(13) Uani 1 1 d . . . . .
H23A H 0.2066 0.0590 0.4342 0.098 Uiso 1 1 calc R U . . .
H23B H 0.2757 0.1095 0.4874 0.098 Uiso 1 1 calc R U . . .
C24 C 0.2077(3) 0.1683(3) 0.3959(2) 0.0722(12) Uani 1 1 d . . . . .
H24A H 0.2435 0.1536 0.3572 0.087 Uiso 1 1 calc R U . . .
H24B H 0.1465 0.1716 0.3704 0.087 Uiso 1 1 calc R U . . .
C25 C 0.2356(2) 0.3012(3) 0.3661(2) 0.0656(11) Uani 1 1 d . . . . .
H25A H 0.1816 0.2966 0.3284 0.079 Uiso 1 1 calc R U . . .
H25B H 0.2858 0.2939 0.3392 0.079 Uiso 1 1 calc R U . . .
C26 C 0.2402(2) 0.3791(2) 0.4029(2) 0.0610(10) Uani 1 1 d . . . . .
H26A H 0.2966 0.3857 0.4371 0.073 Uiso 1 1 calc R U . . .
H26B H 0.2348 0.4181 0.3631 0.073 Uiso 1 1 calc R U . . .
C27 C 0.0807(2) 0.38754(19) 0.39385(18) 0.0440(7) Uani 1 1 d . . . . .
C28 C 0.0629(2) 0.4459(2) 0.3397(2) 0.0509(8) Uani 1 1 d . . . . .
H28 H 0.1033 0.4854 0.3397 0.061 Uiso 1 1 calc R U . . .
C29 C -0.0143(2) 0.4457(2) 0.28594(19) 0.0489(8) Uani 1 1 d . . . . .
H29 H -0.0262 0.4843 0.2492 0.059 Uiso 1 1 calc R U . . .
C30 C -0.0733(2) 0.3869(2) 0.28823(18) 0.0488(8) Uani 1 1 d . . . . .
C31 C -0.0589(2) 0.3299(2) 0.34216(19) 0.0509(8) Uani 1 1 d . . . . .
H31 H -0.1009 0.2919 0.3434 0.061 Uiso 1 1 calc R U . . .
C32 C 0.0192(2) 0.3300(2) 0.3946(2) 0.0493(8) Uani 1 1 d . . . . .
H32 H 0.0306 0.2910 0.4309 0.059 Uiso 1 1 calc R U . . .
N1 N 0.61377(17) 0.14133(16) 0.57230(17) 0.0487(7) Uani 1 1 d . . . . .
N2 N 0.53945(18) 0.28383(19) 0.59001(17) 0.0531(7) Uani 1 1 d D . . . .
H2N H 0.4834(11) 0.283(2) 0.565(2) 0.064 Uiso 1 1 d D U . . .
N3 N 0.61314(19) 0.34196(18) 0.45326(17) 0.0545(7) Uani 1 1 d D . . . .
H3N H 0.5610(13) 0.340(2) 0.4211(18) 0.065 Uiso 1 1 d D U . . .
N4 N 0.67839(18) 0.19992(18) 0.43302(16) 0.0508(7) Uani 1 1 d D . . . .
H4N H 0.7342(11) 0.201(2) 0.459(2) 0.061 Uiso 1 1 d D U . . .
N5 N 0.9422(2) 0.1146(2) 0.77715(18) 0.0623(8) Uani 1 1 d . . . . .
N6 N 0.16557(17) 0.38507(17) 0.44824(16) 0.0482(7) Uani 1 1 d . . . . .
N7 N 0.10692(18) 0.32678(19) 0.59174(16) 0.0541(7) Uani 1 1 d D . . . .
H7N H 0.0501(10) 0.327(2) 0.569(2) 0.065 Uiso 1 1 d D U . . .
N8 N 0.1694(2) 0.1845(2) 0.56551(18) 0.0592(8) Uani 1 1 d D . . . .
H8N H 0.2224(14) 0.184(2) 0.5967(19) 0.071 Uiso 1 1 d D U . . .
N9 N 0.23685(19) 0.24316(19) 0.42737(17) 0.0540(7) Uani 1 1 d D . . . .
H9N H 0.2935(11) 0.239(2) 0.451(2) 0.065 Uiso 1 1 d D U . . .
N10 N -0.1539(2) 0.3841(2) 0.22944(19) 0.0749(11) Uani 1 1 d . . . . .
O1 O 0.9467(2) 0.0706(2) 0.8307(2) 0.1140(14) Uani 1 1 d . . . . .
O2 O 1.00208(19) 0.1561(2) 0.76837(18) 0.0805(9) Uani 1 1 d . . . . .
O3 O -0.2122(2) 0.3393(3) 0.23857(19) 0.1053(13) Uani 1 1 d . . . . .
O4 O -0.1575(2) 0.4232(3) 0.1721(2) 0.1244(16) Uani 1 1 d . . . . .
O1W O 0.4326(2) 0.06904(18) 0.3231(2) 0.0960(11) Uani 1 1 d . . . . .
H1WA H 0.4008 0.0842 0.2772 0.115 Uiso 1 1 d R U . . .
H1WB H 0.4363 0.1105 0.3544 0.115 Uiso 1 1 d R U . . .
O2W O 0.9139(2) 0.3487(2) 0.5486(2) 0.1017(11) Uani 1 1 d . . . . .
H2WA H 0.8970 0.3035 0.5271 0.122 Uiso 1 1 d R U . . .
H2WB H 0.8859 0.3564 0.5896 0.122 Uiso 1 1 d R U . . .
O3W O 0.4452(5) 0.4652(4) 0.0583(6) 0.124(3) Uani 0.5 1 d . . P . .
C33A C 0.6534(9) 0.5311(9) 0.2370(8) 0.110(4) Uiso 0.5 1 d . . P A 1
C34 C 0.5694(9) 0.5652(8) 0.2044(7) 0.217(5) Uiso 1 1 d . . . A 1
H34A H 0.5773 0.6143 0.1826 0.326 Uiso 0.5 1 d R U P A 1
H34B H 0.5407 0.5319 0.1644 0.326 Uiso 0.5 1 d R U P A 1
H34C H 0.5334 0.5700 0.2444 0.326 Uiso 0.5 1 d R U P A 1
N11A N 0.7044(11) 0.4896(10) 0.2675(9) 0.182(6) Uiso 0.5 1 d . . P A 1
N11B N 0.6313(13) 0.5930(11) 0.2139(11) 0.191(7) Uiso 0.5 1 d . . P B 2
C33B C 0.4848(13) 0.5327(12) 0.1793(12) 0.207(9) Uiso 0.5 1 d . . P C 2
H33A H 0.4409 0.5715 0.1656 0.311 Uiso 0.5 1 d R U P C 2
H33B H 0.4689 0.5020 0.2204 0.311 Uiso 0.5 1 d R U P C 2
H33C H 0.4879 0.5013 0.1348 0.311 Uiso 0.5 1 d R U P C 2

loop_
_atom_site_aniso_label
_atom_site_aniso_U_11
_atom_site_aniso_U_22
_atom_site_aniso_U_33
_atom_site_aniso_U_23
_atom_site_aniso_U_13
_atom_site_aniso_U_12
Cu1 0.0326(2) 0.0498(2) 0.0388(2) 0.00250(16) 0.00271(16) 0.00124(16)
Cu2 0.0347(2) 0.0636(3) 0.0392(2) 0.00467(18) 0.00430(16) 0.00710(18)
Cl1 0.0351(4) 0.0858(7) 0.0613(6) -0.0189(5) -0.0044(4) 0.0024(4)
Cl2 0.0362(5) 0.1289(10) 0.0626(6) -0.0191(6) -0.0026(4) 0.0085(5)
Cl3 0.0707(7) 0.0686(7) 0.0880(8) -0.0027(6) -0.0012(6) 0.0128(5)
Cl4 0.0496(5) 0.1104(9) 0.0799(7) 0.0117(6) 0.0084(5) 0.0033(5)
C1 0.043(2) 0.099(3) 0.074(3) 0.039(3) 0.0149(19) 0.001(2)
C2 0.042(2) 0.141(4) 0.045(2) 0.015(2) 0.0139(16) 0.022(2)
C3 0.060(2) 0.102(4) 0.063(3) -0.036(3) 0.006(2) 0.005(2)
C4 0.083(3) 0.064(3) 0.104(4) -0.028(3) -0.006(3) 0.011(2)
C5 0.076(3) 0.056(2) 0.083(3) 0.000(2) -0.013(2) -0.008(2)
C6 0.050(2) 0.091(3) 0.065(2) 0.033(2) 0.0033(18) -0.007(2)
C7 0.057(2) 0.104(3) 0.042(2) 0.014(2) 0.0139(17) 0.013(2)
C8 0.057(2) 0.086(3) 0.054(2) -0.024(2) -0.0041(18) 0.013(2)
C9 0.079(3) 0.059(2) 0.081(3) -0.020(2) -0.021(2) 0.007(2)
C10 0.066(3) 0.051(2) 0.080(3) 0.005(2) -0.022(2) -0.0170(19)
C11 0.0363(16) 0.0458(18) 0.0428(17) 0.0032(14) 0.0037(13) -0.0001(13)
C12 0.0445(18) 0.0463(19) 0.059(2) 0.0059(16) 0.0010(15) -0.0051(15)
C13 0.053(2) 0.0469(19) 0.052(2) 0.0094(16) 0.0020(16) 0.0029(16)
C14 0.0390(17) 0.059(2) 0.0376(16) 0.0007(15) 0.0014(13) 0.0024(15)
C15 0.0447(18) 0.056(2) 0.0444(18) 0.0046(16) 0.0039(14) -0.0079(15)
C16 0.0444(18) 0.0484(19) 0.0444(18) 0.0088(15) 0.0016(14) -0.0038(14)
C17 0.064(2) 0.061(2) 0.066(2) -0.0009(19) -0.0111(19) -0.0119(19)
C18 0.069(3) 0.068(3) 0.069(3) -0.013(2) 0.000(2) 0.010(2)
C19 0.066(2) 0.086(3) 0.054(2) -0.014(2) 0.0077(19) 0.017(2)
C20 0.056(2) 0.103(3) 0.042(2) 0.016(2) 0.0123(17) 0.013(2)
C21 0.055(2) 0.096(3) 0.058(2) 0.030(2) 0.0080(18) 0.006(2)
C22 0.077(3) 0.063(3) 0.085(3) 0.011(2) 0.010(2) 0.005(2)
C23 0.081(3) 0.067(3) 0.097(3) -0.009(3) 0.011(3) 0.018(2)
C24 0.062(2) 0.088(3) 0.065(3) -0.017(2) 0.007(2) 0.012(2)
C25 0.044(2) 0.111(3) 0.043(2) 0.010(2) 0.0138(16) 0.013(2)
C26 0.0426(19) 0.086(3) 0.056(2) 0.014(2) 0.0129(16) -0.0042(18)
C27 0.0367(16) 0.0515(19) 0.0433(17) 0.0021(14) 0.0052(13) 0.0014(14)
C28 0.0492(19) 0.052(2) 0.0509(19) 0.0023(16) 0.0079(15) -0.0048(16)
C29 0.0479(19) 0.054(2) 0.0444(18) 0.0050(15) 0.0072(15) 0.0063(16)
C30 0.0384(17) 0.070(2) 0.0378(17) 0.0012(16) 0.0046(14) 0.0028(16)
C31 0.0389(17) 0.065(2) 0.0484(19) 0.0028(17) 0.0047(15) -0.0070(15)
C32 0.0447(18) 0.054(2) 0.0477(19) 0.0109(16) 0.0045(15) -0.0012(15)
N1 0.0319(13) 0.0532(17) 0.0586(17) 0.0132(14) 0.0003(12) -0.0055(12)
N2 0.0344(15) 0.077(2) 0.0462(16) -0.0040(15) 0.0014(12) 0.0068(14)
N3 0.0451(16) 0.0589(18) 0.0538(17) 0.0108(14) -0.0085(13) -0.0017(14)
N4 0.0341(14) 0.072(2) 0.0443(16) -0.0021(14) 0.0002(12) 0.0070(14)
N5 0.0515(19) 0.077(2) 0.0531(18) 0.0113(17) -0.0076(15) 0.0013(17)
N6 0.0346(14) 0.0624(18) 0.0461(15) 0.0047(13) 0.0026(12) -0.0024(12)
N7 0.0392(15) 0.081(2) 0.0408(15) 0.0050(15) 0.0032(12) 0.0124(15)
N8 0.0467(17) 0.074(2) 0.0545(18) 0.0137(16) 0.0006(14) 0.0110(15)
N9 0.0383(15) 0.076(2) 0.0470(17) -0.0023(15) 0.0050(13) 0.0096(14)
N10 0.053(2) 0.118(3) 0.0493(19) 0.021(2) -0.0042(15) -0.009(2)
O1 0.093(2) 0.127(3) 0.103(3) 0.061(2) -0.040(2) -0.023(2)
O2 0.0507(16) 0.110(2) 0.0732(19) 0.0134(17) -0.0113(14) -0.0151(17)
O3 0.066(2) 0.160(4) 0.078(2) 0.030(2) -0.0233(17) -0.040(2)
O4 0.086(2) 0.190(4) 0.083(2) 0.072(3) -0.0261(19) -0.034(3)
O1W 0.101(2) 0.074(2) 0.101(2) -0.0161(18) -0.0192(19) 0.0011(18)
O2W 0.070(2) 0.115(3) 0.124(3) -0.005(2) 0.025(2) -0.0026(19)
O3W 0.097(5) 0.046(3) 0.239(10) 0.000(5) 0.055(6) 0.012(3)

loop_
_atom_type_symbol
_atom_type_description
_atom_type_scat_dispersion_real
_atom_type_scat_dispersion_imag
_atom_type_scat_source
C C 0.0033 0.0016 'International Tables Vol C Tables 4.2.6.8 and 6.1.1.4'
H H 0.0000 0.0000 'International Tables Vol C Tables 4.2.6.8 and 6.1.1.4'
Cl Cl 0.1484 0.1585 'International Tables Vol C Tables 4.2.6.8 and 6.1.1.4'
Cu Cu 0.3201 1.2651 'International Tables Vol C Tables 4.2.6.8 and 6.1.1.4'
N N 0.0061 0.0033 'International Tables Vol C Tables 4.2.6.8 and 6.1.1.4'
O O 0.0106 0.0060 'International Tables Vol C Tables 4.2.6.8 and 6.1.1.4'

loop_
_geom_angle_atom_site_label_1
_geom_angle_atom_site_label_2
_geom_angle_atom_site_label_3
_geom_angle
N4 Cu1 N2 172.72(11)
N4 Cu1 N3 85.55(13)
N2 Cu1 N3 94.68(13)
N4 Cu1 N1 92.74(12)
N2 Cu1 N1 85.71(12)
N3 Cu1 N1 169.43(11)
N4 Cu1 Cl1 98.93(8)
N2 Cu1 Cl1 88.35(8)
N3 Cu1 Cl1 90.14(8)
N1 Cu1 Cl1 100.43(8)
N7 Cu2 N8 85.75(13)
N7 Cu2 N9 171.62(12)
N8 Cu2 N9 94.12(13)
N7 Cu2 N6 93.22(12)
N8 Cu2 N6 167.65(12)
N9 Cu2 N6 85.12(12)
N7 Cu2 Cl2 96.47(9)
N8 Cu2 Cl2 92.45(9)
N9 Cu2 Cl2 91.90(9)
N6 Cu2 Cl2 99.90(8)
N1 C1 C2 108.6(3)
N1 C1 H1A 110.0
C2 C1 H1A 110.0
N1 C1 H1B 110.0
C2 C1 H1B 110.0
H1A C1 H1B 108.4
N2 C2 C1 108.3(3)
N2 C2 H2A 110.0
C1 C2 H2A 110.0
N2 C2 H2B 110.0
C1 C2 H2B 110.0
H2A C2 H2B 108.4
N2 C3 C4 112.0(3)
N2 C3 H3A 109.2
C4 C3 H3A 109.2
N2 C3 H3B 109.2
C4 C3 H3B 109.2
H3A C3 H3B 107.9
C5 C4 C3 114.2(4)
C5 C4 H4A 108.7
C3 C4 H4A 108.7
C5 C4 H4B 108.7
C3 C4 H4B 108.7
H4A C4 H4B 107.6
N3 C5 C4 113.5(4)
N3 C5 H5A 108.9
C4 C5 H5A 108.9
N3 C5 H5B 108.9
C4 C5 H5B 108.9
H5A C5 H5B 107.7
N3 C6 C7 107.9(3)
N3 C6 H6A 110.1
C7 C6 H6A 110.1
N3 C6 H6B 110.1
C7 C6 H6B 110.1
H6A C6 H6B 108.4
N4 C7 C6 108.4(3)
N4 C7 H7A 110.0
C6 C7 H7A 110.0
N4 C7 H7B 110.0
C6 C7 H7B 110.0
H7A C7 H7B 108.4
N4 C8 C9 112.3(3)
N4 C8 H8A 109.1
C9 C8 H8A 109.1
N4 C8 H8B 109.1
C9 C8 H8B 109.1
H8A C8 H8B 107.9
C10 C9 C8 115.7(4)
C10 C9 H9A 108.4
C8 C9 H9A 108.4
C10 C9 H9B 108.4
C8 C9 H9B 108.4
H9A C9 H9B 107.4
C9 C10 N1 113.2(3)
C9 C10 H10A 108.9
N1 C10 H10A 108.9
C9 C10 H10B 108.9
N1 C10 H10B 108.9
H10A C10 H10B 107.7
C16 C11 C12 120.1(3)
C16 C11 N1 119.5(3)
C12 C11 N1 120.4(3)
C13 C12 C11 120.0(3)
C13 C12 H12 120.0
C11 C12 H12 120.0
C14 C13 C12 118.6(3)
C14 C13 H13 120.7
C12 C13 H13 120.7
C15 C14 C13 122.6(3)
C15 C14 N5 118.2(3)
C13 C14 N5 119.1(3)
C14 C15 C16 117.9(3)
C14 C15 H15 121.0
C16 C15 H15 121.0
C11 C16 C15 120.8(3)
C11 C16 H16 119.6
C15 C16 H16 119.6
N6 C17 C18 114.2(3)
N6 C17 H17A 108.7
C18 C17 H17A 108.7
N6 C17 H17B 108.7
C18 C17 H17B 108.7
H17A C17 H17B 107.6
C19 C18 C17 114.0(3)
C19 C18 H18A 108.8
C17 C18 H18A 108.8
C19 C18 H18B 108.8
C17 C18 H18B 108.8
H18A C18 H18B 107.6
N7 C19 C18 111.6(3)
N7 C19 H19A 109.3
C18 C19 H19A 109.3
N7 C19 H19B 109.3
C18 C19 H19B 109.3
H19A C19 H19B 108.0
C21 C20 N7 108.6(3)
C21 C20 H20A 110.0
N7 C20 H20A 110.0
C21 C20 H20B 110.0
N7 C20 H20B 110.0
H20A C20 H20B 108.3
N8 C21 C20 108.7(3)
N8 C21 H21A 109.9
C20 C21 H21A 109.9
N8 C21 H21B 109.9
C20 C21 H21B 109.9
H21A C21 H21B 108.3
N8 C22 C23 113.1(4)
N8 C22 H22A 109.0
C23 C22 H22A 109.0
N8 C22 H22B 109.0
C23 C22 H22B 109.0
H22A C22 H22B 107.8
C22 C23 C24 115.6(4)
C22 C23 H23A 108.4
C24 C23 H23A 108.4
C22 C23 H23B 108.4
C24 C23 H23B 108.4
H23A C23 H23B 107.4
N9 C24 C23 111.8(3)
N9 C24 H24A 109.3
C23 C24 H24A 109.3
N9 C24 H24B 109.3
C23 C24 H24B 109.3
H24A C24 H24B 107.9
N9 C25 C26 109.0(3)
N9 C25 H25A 109.9
C26 C25 H25A 109.9
N9 C25 H25B 109.9
C26 C25 H25B 109.9
H25A C25 H25B 108.3
N6 C26 C25 107.6(3)
N6 C26 H26A 110.2
C25 C26 H26A 110.2
N6 C26 H26B 110.2
C25 C26 H26B 110.2
H26A C26 H26B 108.5
C32 C27 C28 119.3(3)
C32 C27 N6 119.9(3)
C28 C27 N6 120.7(3)
C29 C28 C27 120.6(3)
C29 C28 H28 119.7
C27 C28 H28 119.7
C30 C29 C28 118.2(3)
C30 C29 H29 120.9
C28 C29 H29 120.9
C31 C30 C29 122.6(3)
C31 C30 N10 118.5(3)
C29 C30 N10 118.9(3)
C30 C31 C32 118.6(3)
C30 C31 H31 120.7
C32 C31 H31 120.7
C31 C32 C27 120.7(3)
C31 C32 H32 119.7
C27 C32 H32 119.7
C11 N1 C1 109.6(3)
C11 N1 C10 111.2(3)
C1 N1 C10 109.6(3)
C11 N1 Cu1 114.27(19)
C1 N1 Cu1 102.4(2)
C10 N1 Cu1 109.4(2)
C3 N2 C2 113.0(3)
C3 N2 Cu1 119.0(3)
C2 N2 Cu1 108.2(2)
C3 N2 H2N 108(2)
C2 N2 H2N 107(3)
Cu1 N2 H2N 100(3)
C5 N3 C6 114.2(3)
C5 N3 Cu1 118.6(3)
C6 N3 Cu1 107.2(2)
C5 N3 H3N 111(3)
C6 N3 H3N 108(2)
Cu1 N3 H3N 97(3)
C8 N4 C7 111.3(3)
C8 N4 Cu1 116.7(2)
C7 N4 Cu1 107.1(2)
C8 N4 H4N 110(2)
C7 N4 H4N 105(2)
Cu1 N4 H4N 106(2)
O2 N5 O1 122.8(3)
O2 N5 C14 118.9(3)
O1 N5 C14 118.3(3)
C27 N6 C26 109.2(3)
C27 N6 C17 111.5(3)
C26 N6 C17 109.4(3)
C27 N6 Cu2 112.7(2)
C26 N6 Cu2 102.3(2)
C17 N6 Cu2 111.2(2)
C19 N7 C20 112.8(3)
C19 N7 Cu2 115.6(2)
C20 N7 Cu2 105.4(2)
C19 N7 H7N 107(3)
C20 N7 H7N 108(3)
Cu2 N7 H7N 109(3)
C21 N8 C22 112.9(3)
C21 N8 Cu2 107.8(3)
C22 N8 Cu2 119.0(3)
C21 N8 H8N 103(3)
C22 N8 H8N 114(3)
Cu2 N8 H8N 98(3)
C24 N9 C25 112.6(3)
C24 N9 Cu2 118.7(3)
C25 N9 Cu2 109.2(2)
C24 N9 H9N 107(3)
C25 N9 H9N 107(3)
Cu2 N9 H9N 101(3)
O4 N10 O3 122.8(4)
O4 N10 C30 118.6(4)
O3 N10 C30 118.5(3)
H1WA O1W H1WB 105.4
H2WA O2W H2WB 108.7
N11A C33A C34 161.5(17)
C33A C34 H34A 111.5
C33A C34 H34B 107.6
H34A C34 H34B 109.5
C33A C34 H34C 109.2
H34A C34 H34C 109.5
H34B C34 H34C 109.5
H33A C33B H33B 109.5
H33A C33B H33C 109.5
H33B C33B H33C 109.5

loop_
_geom_bond_atom_site_label_1
_geom_bond_atom_site_label_2
_geom_bond_distance
Cu1 N4 1.998(3)
Cu1 N2 2.021(3)
Cu1 N3 2.031(3)
Cu1 N1 2.081(3)
Cu1 Cl1 2.5679(9)
Cu2 N7 2.014(3)
Cu2 N8 2.019(3)
Cu2 N9 2.020(3)
Cu2 N6 2.079(3)
Cu2 Cl2 2.5319(10)
C1 N1 1.489(5)
C1 C2 1.503(7)
C1 H1A 0.9700
C1 H1B 0.9700
C2 N2 1.471(5)
C2 H2A 0.9700
C2 H2B 0.9700
C3 N2 1.454(5)
C3 C4 1.514(7)
C3 H3A 0.9700
C3 H3B 0.9700
C4 C5 1.487(6)
C4 H4A 0.9700
C4 H4B 0.9700
C5 N3 1.473(5)
C5 H5A 0.9700
C5 H5B 0.9700
C6 N3 1.476(5)
C6 C7 1.499(6)
C6 H6A 0.9700
C6 H6B 0.9700
C7 N4 1.473(5)
C7 H7A 0.9700
C7 H7B 0.9700
C8 N4 1.464(5)
C8 C9 1.506(6)
C8 H8A 0.9700
C8 H8B 0.9700
C9 C10 1.499(6)
C9 H9A 0.9700
C9 H9B 0.9700
C10 N1 1.503(5)
C10 H10A 0.9700
C10 H10B 0.9700
C11 C16 1.374(4)
C11 C12 1.386(5)
C11 N1 1.479(4)
C12 C13 1.380(5)
C12 H12 0.9300
C13 C14 1.379(5)
C13 H13 0.9300
C14 C15 1.372(5)
C14 N5 1.471(4)
C15 C16 1.386(5)
C15 H15 0.9300
C16 H16 0.9300
C17 N6 1.499(5)
C17 C18 1.506(6)
C17 H17A 0.9700
C17 H17B 0.9700
C18 C19 1.502(6)
C18 H18A 0.9700
C18 H18B 0.9700
C19 N7 1.463(5)
C19 H19A 0.9700
C19 H19B 0.9700
C20 C21 1.482(6)
C20 N7 1.485(5)
C20 H20A 0.9700
C20 H20B 0.9700
C21 N8 1.478(5)
C21 H21A 0.9700
C21 H21B 0.9700
C22 N8 1.479(6)
C22 C23 1.501(6)
C22 H22A 0.9700
C22 H22B 0.9700
C23 C24 1.513(6)
C23 H23A 0.9700
C23 H23B 0.9700
C24 N9 1.467(5)
C24 H24A 0.9700
C24 H24B 0.9700
C25 N9 1.476(5)
C25 C26 1.509(6)
C25 H25A 0.9700
C25 H25B 0.9700
C26 N6 1.494(4)
C26 H26A 0.9700
C26 H26B 0.9700
C27 C32 1.384(5)
C27 C28 1.391(5)
C27 N6 1.476(4)
C28 C29 1.381(5)
C28 H28 0.9300
C29 C30 1.378(5)
C29 H29 0.9300
C30 C31 1.367(5)
C30 N10 1.468(4)
C31 C32 1.379(5)
C31 H31 0.9300
C32 H32 0.9300
N2 H2N 0.894(10)
N3 H3N 0.896(10)
N4 H4N 0.897(10)
N5 O2 1.201(4)
N5 O1 1.206(4)
N7 H7N 0.893(10)
N8 H8N 0.898(10)
N9 H9N 0.898(10)
N10 O4 1.208(4)
N10 O3 1.219(4)
O1W H1WA 0.9045
O1W H1WB 0.9076
O2W H2WA 0.8989
O2W H2WB 0.9015
C33A N11A 1.135(17)
C33A C34 1.446(17)
C34 H34A 0.9600
C34 H34B 0.9600
C34 H34C 0.9600
C33B H33A 0.9600
C33B H33B 0.9600
C33B H33C 0.9600
